data_4109343
loop_
_publ_author_name
'Brad C. Bailey'
'John C. Huffman'
'Daniel J. Mindiola'

_publ_section_title
;
 Intermolecular Activation of C-X (X = H, O, F) Bonds by a Ti\\tbCtBu
 Linkage
;
_journal_name_full 'Journal of the American Chemical Society'
_journal_page_first 5302
_journal_page_last 5303
_journal_paper_doi 10.1021/ja0684646
_journal_volume 129
_journal_year 2007
_chemical_formula_sum 'C39.5 H55 F6 N P2 Ti'
_chemical_formula_weight 767.69
_chemical_name_systematic
; 
 ? 
;
_space_group_IT_number 2
_symmetry_cell_setting triclinic
_symmetry_space_group_name_Hall '-P 1'
_symmetry_space_group_name_H-M 'P -1'
_atom_sites_solution_hydrogens geom
_atom_sites_solution_primary direct
_atom_sites_solution_secondary difmap
_audit_creation_method SHELXL-97
_cell_angle_alpha 75.355(2)
_cell_angle_beta 80.673(2)
_cell_angle_gamma 78.610(2)
_cell_formula_units_Z 2
_cell_length_a 11.9914(11)
_cell_length_b 12.9183(12)
_cell_length_c 14.0469(13)
_cell_measurement_reflns_used 1813
_cell_measurement_temperature 128(2)
_cell_measurement_theta_max 23.12
_cell_measurement_theta_min 2.56
_cell_volume 2049.4(3)
_computing_cell_refinement 'SAINT (Bruker, 1999)'
_computing_data_collection 'SMART (Bruker, 1999)'
_computing_data_reduction 'SAINT (Bruker, 1999), XTEL (local program)'
_computing_structure_refinement 'SHELXL-97 (Sheldrick, 1997)'
_computing_structure_solution 'SHELXS-97 (Sheldrick, 1990)'
_diffrn_ambient_temperature 128(2)
_diffrn_detector 'CCD area detector'
_diffrn_detector_area_resol_mean 44.52
_diffrn_detector_type 'Bruker SMART 6000'
_diffrn_measured_fraction_theta_full 0.997
_diffrn_measured_fraction_theta_max 0.997
_diffrn_measurement_details '   0.30 degree frames measured for 10.17 seconds each'
_diffrn_measurement_device 'three-circle goniometer with fixed chi'
_diffrn_measurement_device_type 'Bruker Platform goniometer'
_diffrn_measurement_method '\w scans'
_diffrn_radiation_monochromator graphite
_diffrn_radiation_source 'fine-focus sealed tube'
_diffrn_radiation_type MoK\a
_diffrn_radiation_wavelength 0.71073
_diffrn_reflns_av_R_equivalents 0.0762
_diffrn_reflns_av_sigmaI/netI 0.0869
_diffrn_reflns_limit_h_max 15
_diffrn_reflns_limit_h_min -15
_diffrn_reflns_limit_k_max 16
_diffrn_reflns_limit_k_min -16
_diffrn_reflns_limit_l_max 18
_diffrn_reflns_limit_l_min -18
_diffrn_reflns_number 37771
_diffrn_reflns_theta_full 27.56
_diffrn_reflns_theta_max 27.56
_diffrn_reflns_theta_min 1.97
_diffrn_standards_decay_% 0.0
_exptl_absorpt_coefficient_mu 0.341
_exptl_absorpt_correction_type none
_exptl_crystal_colour dark
_exptl_crystal_density_diffrn 1.244
_exptl_crystal_description irregular
_exptl_crystal_F_000 810
_exptl_crystal_size_max 0.35
_exptl_crystal_size_mid 0.35
_exptl_crystal_size_min 0.30
_refine_diff_density_max 0.460
_refine_diff_density_min -0.388
_refine_diff_density_rms 0.057
_refine_ls_extinction_method none
_refine_ls_goodness_of_fit_ref 0.884
_refine_ls_hydrogen_treatment mixed
_refine_ls_matrix_type full
_refine_ls_number_parameters 649
_refine_ls_number_reflns 9442
_refine_ls_number_restraints 0
_refine_ls_restrained_S_all 0.884
_refine_ls_R_factor_all 0.0787
_refine_ls_R_factor_gt 0.0380
_refine_ls_shift/su_max 0.006
_refine_ls_shift/su_mean 0.000
_refine_ls_structure_factor_coef Fsqd
_refine_ls_weighting_details 'calc w=1/[\s^2^(Fo^2^)+(0.0334P)^2^+0.0000P] where P=(Fo^2^+2Fc^2^)/3'
_refine_ls_weighting_scheme calc
_refine_ls_wR_factor_gt 0.0779
_refine_ls_wR_factor_ref 0.0891
_reflns_number_gt 5794
_reflns_number_total 9442
_reflns_threshold_expression >2sigma(I)
_cod_data_source_file ja0684646si20061126_122910.cif
_cod_data_source_block 06143
_cod_original_sg_symbol_H-M 'P -1 '
_cod_original_formula_sum 'C39.50 H55 F6 N P2 Ti'
_cod_database_code 4109343

loop_
_symmetry_equiv_pos_as_xyz
'x, y, z'
'-x, -y, -z'

loop_
_atom_site_label
_atom_site_type_symbol
_atom_site_fract_x
_atom_site_fract_y
_atom_site_fract_z
_atom_site_U_iso_or_equiv
_atom_site_adp_type
_atom_site_occupancy
_atom_site_symmetry_multiplicity
_atom_site_calc_flag
_atom_site_refinement_flags
_atom_site_disorder_assembly
_atom_site_disorder_group
Ti1 Ti 0.66310(3) 0.25298(3) 0.15793(3) 0.01673(10) Uani 1 1 d . . .
P2 P 0.45597(4) 0.27899(4) 0.11174(4) 0.01685(12) Uani 1 1 d . . .
H2 H 0.6985(18) -0.1003(19) 0.2010(16) 0.025(6) Uiso 1 1 d . . .
C3 C 0.40806(17) 0.17370(17) 0.21403(15) 0.0192(5) Uani 1 1 d . . .
H3 H 0.9047(19) -0.0021(18) 0.2100(17) 0.030(6) Uiso 1 1 d . . .
C4 C 0.32090(18) 0.11612(19) 0.21449(17) 0.0233(5) Uani 1 1 d . . .
H4 H 0.6831(18) -0.0049(18) 0.2480(17) 0.024(6) Uiso 1 1 d . . .
C5 C 0.30152(19) 0.02555(19) 0.28849(17) 0.0276(5) Uani 1 1 d . . .
C6 C 0.2084(3) -0.0371(3) 0.2870(2) 0.0392(7) Uani 1 1 d . . .
C7 C 0.3733(2) -0.0071(2) 0.36326(18) 0.0325(6) Uani 1 1 d . . .
C8 C 0.4589(2) 0.0497(2) 0.36508(17) 0.0295(6) Uani 1 1 d . . .
C9 C 0.47662(17) 0.14260(18) 0.29166(15) 0.0215(5) Uani 1 1 d . . .
N10 N 0.56651(14) 0.20062(14) 0.29025(12) 0.0206(4) Uani 1 1 d . . .
C11 C 0.56961(18) 0.23410(19) 0.37784(15) 0.0238(5) Uani 1 1 d . . .
C12 C 0.4751(2) 0.2428(2) 0.45059(17) 0.0317(6) Uani 1 1 d . . .
C13 C 0.4804(2) 0.2829(2) 0.53203(19) 0.0399(7) Uani 1 1 d . . .
C14 C 0.5788(2) 0.3161(2) 0.54595(18) 0.0400(7) Uani 1 1 d . . .
C15 C 0.5832(4) 0.3617(5) 0.6347(3) 0.0676(13) Uani 1 1 d . . .
C16 C 0.6725(2) 0.3070(2) 0.47544(18) 0.0331(6) Uani 1 1 d . . .
C17 C 0.66954(19) 0.26778(19) 0.39164(16) 0.0259(5) Uani 1 1 d . . .
P18 P 0.78494(5) 0.26398(5) 0.29160(4) 0.02153(13) Uani 1 1 d . . .
H18 H 0.790(2) -0.098(2) 0.0305(17) 0.037(7) Uiso 1 1 d . . .
C19 C 0.36878(18) 0.41010(18) 0.12737(17) 0.0215(5) Uani 1 1 d . . .
H19 H 0.960(2) -0.002(2) 0.1001(19) 0.047(8) Uiso 1 1 d . . .
C20 C 0.3922(2) 0.4380(2) 0.22096(19) 0.0284(5) Uani 1 1 d . . .
H20 H 0.7098(19) 0.0112(17) -0.0157(16) 0.023(6) Uiso 1 1 d . . .
C21 C 0.2406(2) 0.4147(3) 0.1274(3) 0.0377(7) Uani 1 1 d . . .
C22 C 0.41167(18) 0.25512(18) 0.00094(16) 0.0204(5) Uani 1 1 d . . .
C23 C 0.4678(2) 0.1437(2) -0.01547(19) 0.0242(5) Uani 1 1 d . . .
C24 C 0.4427(2) 0.3446(2) -0.08789(19) 0.0321(6) Uani 1 1 d . . .
C25 C 0.84218(19) 0.3905(2) 0.27503(19) 0.0287(5) Uani 1 1 d . . .
C26 C 0.7470(2) 0.4888(2) 0.2601(2) 0.0341(6) Uani 1 1 d . . .
C27 C 0.9362(2) 0.4006(3) 0.1870(3) 0.0431(7) Uani 1 1 d . . .
C28 C 0.8983(2) 0.1521(2) 0.34154(18) 0.0286(5) Uani 1 1 d . . .
C29 C 0.8447(3) 0.0523(2) 0.3933(2) 0.0383(7) Uani 1 1 d . . .
C30 C 0.9716(3) 0.1788(3) 0.4085(3) 0.0448(7) Uani 1 1 d . . .
H30 H 0.6093(18) 0.0016(17) 0.1630(15) 0.020(6) Uiso 1 1 d . . .
C31 C 0.76074(17) 0.14742(17) 0.09059(15) 0.0202(5) Uani 1 1 d . . .
C32 C 0.78013(18) 0.02271(18) 0.10939(17) 0.0237(5) Uani 1 1 d . . .
C33 C 0.7810(2) -0.0163(2) 0.01432(19) 0.0269(5) Uani 1 1 d . . .
C34 C 0.6858(2) -0.0225(2) 0.18596(19) 0.0281(5) Uani 1 1 d . . .
C35 C 0.8964(2) -0.0247(2) 0.1486(2) 0.0306(6) Uani 1 1 d . . .
C36 C 0.83717(17) 0.20127(17) 0.00425(16) 0.0218(5) Uani 1 1 d . . .
H36 H 0.8401(19) 0.0084(18) -0.0338(17) 0.026(6) Uiso 1 1 d . . .
C37 C 0.94322(18) 0.22512(18) 0.01283(17) 0.0250(5) Uani 1 1 d . . .
C38 C 1.01046(18) 0.28020(18) -0.06473(18) 0.0278(5) Uani 1 1 d . . .
C39 C 0.97712(19) 0.31001(18) -0.15806(18) 0.0286(5) Uani 1 1 d . . .
C40 C 0.87455(19) 0.28756(19) -0.17180(17) 0.0267(5) Uani 1 1 d . . .
H40 H 0.9093(19) -0.104(2) 0.1666(16) 0.031(7) Uiso 1 1 d . . .
C41 C 0.80747(18) 0.23497(18) -0.09210(17) 0.0242(5) Uani 1 1 d . . .
F42 F 0.98424(10) 0.19384(11) 0.10153(10) 0.0323(3) Uani 1 1 d . . .
F43 F 1.11171(11) 0.30123(11) -0.05068(11) 0.0383(4) Uani 1 1 d . . .
F44 F 1.04420(12) 0.35914(12) -0.23590(11) 0.0414(4) Uani 1 1 d . . .
F45 F 0.84082(11) 0.31626(12) -0.26316(10) 0.0388(4) Uani 1 1 d . . .
F46 F 0.70767(10) 0.21664(11) -0.11179(9) 0.0317(3) Uani 1 1 d . . .
F47 F 0.68730(10) 0.38666(9) 0.08542(9) 0.0232(3) Uani 1 1 d . . .
H48 H 0.2763(17) 0.1347(16) 0.1625(15) 0.017(6) Uiso 1 1 d . . .
H49 H 0.162(3) -0.007(3) 0.236(2) 0.073(11) Uiso 1 1 d . . .
H50 H 0.237(3) -0.103(3) 0.284(2) 0.082(13) Uiso 1 1 d . . .
H51 H 0.161(3) -0.038(2) 0.340(2) 0.063(10) Uiso 1 1 d . . .
H52 H 0.3667(19) -0.0693(19) 0.4065(17) 0.026(6) Uiso 1 1 d . . .
H53 H 0.509(2) 0.0267(19) 0.4155(18) 0.043(7) Uiso 1 1 d . . .
H54 H 0.4076(19) 0.2224(18) 0.4426(16) 0.030(7) Uiso 1 1 d . . .
H55 H 0.415(2) 0.2932(19) 0.5792(17) 0.033(7) Uiso 1 1 d . . .
H56 H 0.569(4) 0.301(4) 0.688(4) 0.14(2) Uiso 1 1 d . . .
H57 H 0.525(4) 0.410(3) 0.645(3) 0.110(17) Uiso 1 1 d . . .
H58 H 0.648(4) 0.381(3) 0.630(3) 0.110(16) Uiso 1 1 d . . .
H59 H 0.7384(19) 0.3323(17) 0.4825(15) 0.023(6) Uiso 1 1 d . . .
H60 H 0.3934(18) 0.4640(18) 0.0727(16) 0.028(6) Uiso 1 1 d . . .
H61 H 0.369(2) 0.385(2) 0.2782(19) 0.038(7) Uiso 1 1 d . . .
H62 H 0.3497(19) 0.5076(19) 0.2280(16) 0.026(6) Uiso 1 1 d . . .
H63 H 0.469(2) 0.4437(19) 0.2193(17) 0.034(7) Uiso 1 1 d . . .
H64 H 0.224(2) 0.403(2) 0.068(2) 0.052(9) Uiso 1 1 d . . .
H65 H 0.212(2) 0.355(2) 0.178(2) 0.052(9) Uiso 1 1 d . . .
H66 H 0.202(2) 0.484(2) 0.1378(18) 0.043(8) Uiso 1 1 d . . .
H67 H 0.3307(17) 0.2583(15) 0.0092(14) 0.011(5) Uiso 1 1 d . . .
H68 H 0.4432(17) 0.0860(17) 0.0359(16) 0.017(6) Uiso 1 1 d . . .
H69 H 0.448(2) 0.134(2) -0.0720(19) 0.038(7) Uiso 1 1 d . . .
H70 H 0.548(2) 0.1407(19) -0.0185(17) 0.035(7) Uiso 1 1 d . . .
H71 H 0.425(2) 0.3301(19) -0.1437(18) 0.032(7) Uiso 1 1 d . . .
H72 H 0.4036(19) 0.4122(19) -0.0794(15) 0.025(6) Uiso 1 1 d . . .
H73 H 0.524(2) 0.346(2) -0.0938(18) 0.046(8) Uiso 1 1 d . . .
H74 H 0.8693(18) 0.3848(18) 0.3324(16) 0.024(6) Uiso 1 1 d . . .
H75 H 0.709(2) 0.490(2) 0.2026(19) 0.039(7) Uiso 1 1 d . . .
H76 H 0.692(2) 0.494(2) 0.315(2) 0.048(8) Uiso 1 1 d . . .
H77 H 0.774(2) 0.558(2) 0.2450(17) 0.037(7) Uiso 1 1 d . . .
H78 H 0.971(2) 0.464(2) 0.178(2) 0.054(8) Uiso 1 1 d . . .
H79 H 0.992(2) 0.338(2) 0.1945(18) 0.042(8) Uiso 1 1 d . . .
H80 H 0.905(2) 0.402(2) 0.119(2) 0.049(8) Uiso 1 1 d . . .
H81 H 0.9466(19) 0.1371(18) 0.2851(17) 0.031(7) Uiso 1 1 d . . .
H82 H 0.900(2) -0.014(2) 0.4011(19) 0.050(8) Uiso 1 1 d . . .
H83 H 0.785(2) 0.033(2) 0.3563(18) 0.041(7) Uiso 1 1 d . . .
H84 H 0.807(2) 0.064(2) 0.453(2) 0.045(8) Uiso 1 1 d . . .
H85 H 1.028(3) 0.111(3) 0.433(2) 0.067(9) Uiso 1 1 d . . .
H86 H 0.924(2) 0.193(2) 0.4662(18) 0.033(7) Uiso 1 1 d . . .
H87 H 1.012(2) 0.237(2) 0.377(2) 0.047(9) Uiso 1 1 d . . .
C1S C 0.8480(6) 0.7155(8) -0.5387(7) 0.105(3) Uani 0.50 1 d P . .
H1S1 H 0.9247 0.7340 -0.5620 0.157 Uiso 0.50 1 calc PR A -1
H1S2 H 0.8049 0.7656 -0.4987 0.157 Uiso 0.50 1 calc PR A -1
H1S3 H 0.8078 0.7211 -0.5957 0.157 Uiso 0.50 1 calc PR A -1
C2S C 0.8583(5) 0.5990(6) -0.4754(6) 0.183(3) Uani 1 1 d . . .
H2S1 H 0.7810 0.5795 -0.4680 0.220 Uiso 1 1 calc R B -1
H2S2 H 0.8702 0.6046 -0.4089 0.220 Uiso 1 1 calc R B -1
C4S C 0.9460(6) 0.4933(6) -0.4962(4) 0.179(3) Uani 1 1 d . . .
H4S1 H 0.9322 0.4301 -0.4414 0.215 Uiso 1 1 calc R . .
H4S2 H 0.9317 0.4778 -0.5583 0.215 Uiso 1 1 calc R . .

loop_
_atom_site_aniso_label
_atom_site_aniso_U_11
_atom_site_aniso_U_22
_atom_site_aniso_U_33
_atom_site_aniso_U_23
_atom_site_aniso_U_13
_atom_site_aniso_U_12
Ti1 0.01327(18) 0.0194(2) 0.0179(2) -0.00479(16) -0.00309(15) -0.00164(15)
P2 0.0139(3) 0.0187(3) 0.0183(3) -0.0047(2) -0.0034(2) -0.0016(2)
C3 0.0162(10) 0.0207(12) 0.0200(11) -0.0051(9) -0.0006(9) -0.0022(9)
C4 0.0189(11) 0.0287(13) 0.0239(12) -0.0083(10) -0.0022(10) -0.0048(10)
C5 0.0255(12) 0.0305(13) 0.0285(13) -0.0098(11) 0.0034(10) -0.0102(10)
C6 0.0388(16) 0.0427(19) 0.0400(18) -0.0075(15) 0.0012(14) -0.0228(15)
C7 0.0361(14) 0.0319(15) 0.0259(13) 0.0014(11) 0.0021(11) -0.0120(12)
C8 0.0299(13) 0.0364(15) 0.0202(12) 0.0004(11) -0.0055(10) -0.0076(11)
C9 0.0191(10) 0.0264(12) 0.0191(11) -0.0059(9) -0.0012(9) -0.0040(9)
N10 0.0183(9) 0.0277(11) 0.0169(9) -0.0056(8) -0.0039(7) -0.0046(8)
C11 0.0220(11) 0.0309(13) 0.0185(11) -0.0063(10) -0.0055(9) -0.0007(10)
C12 0.0252(12) 0.0479(17) 0.0237(13) -0.0108(11) -0.0026(10) -0.0070(12)
C13 0.0306(14) 0.064(2) 0.0274(14) -0.0210(13) 0.0020(12) -0.0043(13)
C14 0.0357(14) 0.064(2) 0.0264(14) -0.0238(13) -0.0064(11) -0.0028(13)
C15 0.050(2) 0.124(4) 0.047(2) -0.057(3) 0.0013(18) -0.016(3)
C16 0.0255(12) 0.0472(17) 0.0325(14) -0.0175(12) -0.0105(11) -0.0031(12)
C17 0.0230(11) 0.0339(14) 0.0220(12) -0.0089(10) -0.0051(9) -0.0025(10)
P18 0.0159(3) 0.0265(3) 0.0238(3) -0.0081(3) -0.0070(2) -0.0004(2)
C19 0.0181(10) 0.0193(12) 0.0278(13) -0.0078(10) -0.0041(9) -0.0001(9)
C20 0.0295(14) 0.0266(14) 0.0310(14) -0.0136(12) -0.0023(11) -0.0010(11)
C21 0.0189(12) 0.0357(17) 0.064(2) -0.0245(16) -0.0116(13) 0.0061(12)
C22 0.0165(10) 0.0243(12) 0.0224(11) -0.0082(9) -0.0071(9) -0.0004(9)
C23 0.0219(12) 0.0259(13) 0.0277(13) -0.0104(11) -0.0036(10) -0.0049(10)
C24 0.0416(16) 0.0284(15) 0.0239(13) -0.0050(11) -0.0105(12) 0.0043(12)
C25 0.0209(11) 0.0311(14) 0.0394(15) -0.0158(12) -0.0095(11) -0.0014(10)
C26 0.0278(13) 0.0272(15) 0.0514(18) -0.0144(13) -0.0116(13) -0.0015(11)
C27 0.0297(14) 0.0339(17) 0.071(2) -0.0213(16) 0.0049(14) -0.0134(13)
C28 0.0268(12) 0.0310(14) 0.0279(13) -0.0087(11) -0.0110(11) 0.0040(11)
C29 0.0453(17) 0.0352(16) 0.0299(15) -0.0023(12) -0.0118(13) 0.0035(14)
C30 0.0399(17) 0.049(2) 0.0493(19) -0.0142(16) -0.0290(15) 0.0078(15)
C31 0.0163(10) 0.0235(12) 0.0233(11) -0.0091(9) -0.0040(9) -0.0026(9)
C32 0.0191(11) 0.0222(12) 0.0312(13) -0.0099(10) -0.0048(10) -0.0002(9)
C33 0.0214(12) 0.0258(14) 0.0360(14) -0.0150(11) -0.0021(11) -0.0006(11)
C34 0.0289(13) 0.0237(14) 0.0315(14) -0.0071(11) -0.0042(11) -0.0021(11)
C35 0.0258(13) 0.0281(15) 0.0389(15) -0.0115(12) -0.0103(12) 0.0033(11)
C36 0.0160(10) 0.0193(12) 0.0307(13) -0.0114(10) -0.0004(9) 0.0010(9)
C37 0.0205(11) 0.0266(13) 0.0310(13) -0.0136(10) -0.0042(10) -0.0008(10)
C38 0.0173(11) 0.0237(13) 0.0461(15) -0.0149(11) -0.0021(11) -0.0046(9)
C39 0.0248(12) 0.0213(12) 0.0377(14) -0.0073(11) 0.0058(11) -0.0059(10)
C40 0.0258(12) 0.0249(13) 0.0288(13) -0.0077(10) -0.0028(10) -0.0006(10)
C41 0.0172(11) 0.0267(13) 0.0302(13) -0.0109(10) -0.0014(10) -0.0026(9)
F42 0.0231(7) 0.0405(9) 0.0378(8) -0.0147(7) -0.0080(6) -0.0047(6)
F43 0.0224(7) 0.0398(9) 0.0579(10) -0.0142(7) -0.0049(7) -0.0133(6)
F44 0.0369(8) 0.0407(9) 0.0440(9) -0.0041(7) 0.0084(7) -0.0181(7)
F45 0.0371(8) 0.0473(9) 0.0289(8) -0.0007(7) -0.0032(6) -0.0100(7)
F46 0.0205(7) 0.0464(9) 0.0295(7) -0.0061(6) -0.0052(6) -0.0097(6)
F47 0.0217(6) 0.0214(7) 0.0262(7) -0.0036(5) -0.0050(5) -0.0033(5)
C1S 0.043(4) 0.147(9) 0.152(9) -0.085(8) 0.003(5) -0.027(5)
C2S 0.136(5) 0.159(6) 0.290(10) -0.124(7) 0.038(6) -0.064(5)
C4S 0.269(9) 0.258(8) 0.080(3) -0.060(4) 0.027(5) -0.214(7)

loop_
_atom_type_symbol
_atom_type_description
_atom_type_scat_dispersion_real
_atom_type_scat_dispersion_imag
_atom_type_scat_source
C C 0.0033 0.0016 'International Tables Vol C Tables 4.2.6.8 and 6.1.1.4'
H H 0.0000 0.0000 'International Tables Vol C Tables 4.2.6.8 and 6.1.1.4'
N N 0.0061 0.0033 'International Tables Vol C Tables 4.2.6.8 and 6.1.1.4'
F F 0.0171 0.0103 'International Tables Vol C Tables 4.2.6.8 and 6.1.1.4'
P P 0.1023 0.0942 'International Tables Vol C Tables 4.2.6.8 and 6.1.1.4'
Ti Ti 0.2776 0.4457 'International Tables Vol C Tables 4.2.6.8 and 6.1.1.4'

loop_
_geom_angle_atom_site_label_1
_geom_angle_atom_site_label_2
_geom_angle_atom_site_label_3
_geom_angle
_geom_angle_site_symmetry_1
F47 Ti1 C31 106.89(7) .
F47 Ti1 N10 133.27(6) .
C31 Ti1 N10 119.73(8) .
F47 Ti1 P2 93.60(4) .
C31 Ti1 P2 108.45(6) .
N10 Ti1 P2 75.50(5) .
F47 Ti1 P18 91.29(4) .
C31 Ti1 P18 103.33(6) .
N10 Ti1 P18 75.88(5) .
P2 Ti1 P18 144.80(2) .
C3 P2 C22 105.47(10) .
C3 P2 C19 107.73(10) .
C22 P2 C19 104.68(10) .
C3 P2 Ti1 96.00(7) .
C22 P2 Ti1 127.94(7) .
C19 P2 Ti1 113.03(7) .
C4 C3 C9 120.1(2) .
C4 C3 P2 125.46(17) .
C9 C3 P2 113.99(16) .
C5 C4 C3 121.9(2) .
C5 C4 H48 117.1(13) .
C3 C4 H48 120.9(13) .
C4 C5 C7 117.4(2) .
C4 C5 C6 121.3(2) .
C7 C5 C6 121.2(2) .
C5 C6 H49 115.0(19) .
C5 C6 H50 111(2) .
H49 C6 H50 109(3) .
C5 C6 H51 110(2) .
H49 C6 H51 104(3) .
H50 C6 H51 108(3) .
C8 C7 C5 121.6(2) .
C8 C7 H52 120.5(15) .
C5 C7 H52 117.6(15) .
C7 C8 C9 121.0(2) .
C7 C8 H53 121.5(15) .
C9 C8 H53 117.5(15) .
C8 C9 C3 117.9(2) .
C8 C9 N10 121.99(19) .
C3 C9 N10 119.92(19) .
C11 N10 C9 116.05(17) .
C11 N10 Ti1 123.93(14) .
C9 N10 Ti1 119.09(13) .
C12 C11 C17 117.1(2) .
C12 C11 N10 123.5(2) .
C17 C11 N10 119.29(19) .
C13 C12 C11 121.2(2) .
C13 C12 H54 120.0(14) .
C11 C12 H54 118.8(14) .
C12 C13 C14 121.9(2) .
C12 C13 H55 121.4(14) .
C14 C13 H55 116.6(14) .
C16 C14 C13 117.4(2) .
C16 C14 C15 121.1(3) .
C13 C14 C15 121.5(3) .
C14 C15 H56 101(3) .
C14 C15 H57 113(3) .
H56 C15 H57 102(4) .
C14 C15 H58 110(3) .
H56 C15 H58 116(4) .
H57 C15 H58 115(4) .
C14 C16 C17 122.1(2) .
C14 C16 H59 118.1(13) .
C17 C16 H59 119.7(13) .
C16 C17 C11 120.3(2) .
C16 C17 P18 124.35(18) .
C11 C17 P18 115.21(16) .
C17 P18 C25 104.78(11) .
C17 P18 C28 105.73(11) .
C25 P18 C28 106.09(11) .
C17 P18 Ti1 97.13(7) .
C25 P18 Ti1 117.41(8) .
C28 P18 Ti1 123.04(8) .
C21 C19 C20 110.7(2) .
C21 C19 P2 113.60(17) .
C20 C19 P2 110.58(16) .
C21 C19 H60 107.7(14) .
C20 C19 H60 107.2(14) .
P2 C19 H60 106.8(13) .
C19 C20 H61 109.7(15) .
C19 C20 H62 111.0(13) .
H61 C20 H62 107.7(19) .
C19 C20 H63 112.3(15) .
H61 C20 H63 111(2) .
H62 C20 H63 105.2(19) .
C19 C21 H64 111.8(16) .
C19 C21 H65 111.2(16) .
H64 C21 H65 103(2) .
C19 C21 H66 108.4(15) .
H64 C21 H66 111(2) .
H65 C21 H66 112(2) .
C23 C22 C24 111.3(2) .
C23 C22 P2 110.75(15) .
C24 C22 P2 108.76(16) .
C23 C22 H67 108.2(12) .
C24 C22 H67 108.2(12) .
P2 C22 H67 109.6(12) .
C22 C23 H68 112.9(12) .
C22 C23 H69 110.2(16) .
H68 C23 H69 105(2) .
C22 C23 H70 106.5(14) .
H68 C23 H70 110.0(19) .
H69 C23 H70 112(2) .
C22 C24 H71 108.7(15) .
C22 C24 H72 110.8(13) .
H71 C24 H72 111(2) .
C22 C24 H73 108.8(15) .
H71 C24 H73 110(2) .
H72 C24 H73 108(2) .
C26 C25 C27 110.6(2) .
C26 C25 P18 110.87(17) .
C27 C25 P18 109.82(18) .
C26 C25 H74 108.4(14) .
C27 C25 H74 112.1(14) .
P18 C25 H74 104.9(15) .
C25 C26 H75 109.2(14) .
C25 C26 H76 115.4(16) .
H75 C26 H76 110(2) .
C25 C26 H77 113.9(14) .
H75 C26 H77 105(2) .
H76 C26 H77 103(2) .
C25 C27 H78 112.6(16) .
C25 C27 H79 110.4(15) .
H78 C27 H79 110(2) .
C25 C27 H80 112.0(14) .
H78 C27 H80 109(2) .
H79 C27 H80 103(2) .
C29 C28 C30 111.1(2) .
C29 C28 P18 109.22(17) .
C30 C28 P18 115.53(19) .
C29 C28 H81 108.3(14) .
C30 C28 H81 107.7(14) .
P18 C28 H81 104.6(14) .
C28 C29 H82 112.9(16) .
C28 C29 H83 116.4(13) .
H82 C29 H83 101(2) .
C28 C29 H84 107.4(17) .
H82 C29 H84 112(2) .
H83 C29 H84 107(2) .
C28 C30 H85 107.8(17) .
C28 C30 H86 108.9(15) .
H85 C30 H86 105(2) .
C28 C30 H87 113.7(17) .
H85 C30 H87 110(2) .
H86 C30 H87 111(2) .
C36 C31 C32 114.30(17) .
C36 C31 Ti1 111.39(14) .
C32 C31 Ti1 134.24(15) .
C34 C32 C35 108.8(2) .
C34 C32 C33 108.26(19) .
C35 C32 C33 107.61(19) .
C34 C32 C31 110.14(18) .
C35 C32 C31 109.75(18) .
C33 C32 C31 112.18(19) .
C32 C33 H18 109.6(14) .
C32 C33 H20 112.6(13) .
H18 C33 H20 106.6(18) .
C32 C33 H36 110.3(14) .
H18 C33 H36 111.2(18) .
H20 C33 H36 106.4(18) .
C32 C34 H2 111.3(13) .
C32 C34 H4 112.9(13) .
H2 C34 H4 104.3(19) .
C32 C34 H30 112.6(12) .
H2 C34 H30 106.5(18) .
H4 C34 H30 108.8(18) .
C32 C35 H3 113.5(13) .
C32 C35 H19 111.8(15) .
H3 C35 H19 106(2) .
C32 C35 H40 112.4(14) .
H3 C35 H40 105.1(19) .
H19 C35 H40 108(2) .
C41 C36 C37 113.4(2) .
C41 C36 C31 123.11(19) .
C37 C36 C31 123.5(2) .
F42 C37 C38 116.61(19) .
F42 C37 C36 119.6(2) .
C38 C37 C36 123.8(2) .
F43 C38 C39 119.5(2) .
F43 C38 C37 120.5(2) .
C39 C38 C37 120.0(2) .
F44 C39 C40 119.9(2) .
F44 C39 C38 121.0(2) .
C40 C39 C38 119.1(2) .
F45 C40 C39 119.7(2) .
F45 C40 C41 120.7(2) .
C39 C40 C41 119.6(2) .
F46 C41 C40 115.9(2) .
F46 C41 C36 120.01(19) .
C40 C41 C36 124.1(2) .
C2S C1S H1S1 109.5 .
C2S C1S H1S2 109.5 .
C2S C1S H1S3 109.5 .
C1S C2S C4S 128.3(6) .
C1S C2S H2S1 105.2 .
C4S C2S H2S1 105.2 .
C1S C2S H2S2 105.2 .
C4S C2S H2S2 105.2 .
H2S1 C2S H2S2 105.9 .
C4S C4S C2S 111.7(7) 2_764
C4S C4S H4S1 109.3 2_764
C2S C4S H4S1 109.3 .
C4S C4S H4S2 109.3 2_764
C2S C4S H4S2 109.3 .
H4S1 C4S H4S2 107.9 .

loop_
_geom_bond_atom_site_label_1
_geom_bond_atom_site_label_2
_geom_bond_distance
_geom_bond_site_symmetry_2
Ti1 F47 1.8211(12) .
Ti1 C31 1.946(2) .
Ti1 N10 2.0566(17) .
Ti1 P2 2.6049(7) .
Ti1 P18 2.6050(7) .
P2 C3 1.816(2) .
P2 C22 1.837(2) .
P2 C19 1.851(2) .
C3 C4 1.396(3) .
C3 C9 1.402(3) .
C4 C5 1.385(3) .
C4 H48 0.93(2) .
C5 C7 1.395(3) .
C5 C6 1.509(3) .
C6 H49 0.94(3) .
C6 H50 0.87(4) .
C6 H51 0.86(3) .
C7 C8 1.381(3) .
C7 H52 0.89(2) .
C8 C9 1.398(3) .
C8 H53 0.95(2) .
C9 N10 1.424(3) .
N10 C11 1.412(3) .
C11 C12 1.405(3) .
C11 C17 1.409(3) .
C12 C13 1.384(3) .
C12 H54 0.93(2) .
C13 C14 1.390(4) .
C13 H55 0.95(2) .
C14 C16 1.379(3) .
C14 C15 1.520(4) .
C15 H56 0.95(5) .
C15 H57 0.86(4) .
C15 H58 0.85(4) .
C16 C17 1.402(3) .
C16 H59 0.94(2) .
C17 P18 1.808(2) .
P18 C25 1.843(2) .
P18 C28 1.857(2) .
C19 C21 1.526(3) .
C19 C20 1.528(3) .
C19 H60 0.95(2) .
C20 H61 0.96(3) .
C20 H62 0.96(2) .
C20 H63 0.93(2) .
C21 H64 0.94(3) .
C21 H65 0.99(3) .
C21 H66 0.96(3) .
C22 C23 1.521(3) .
C22 C24 1.524(3) .
C22 H67 0.953(19) .
C23 H68 0.95(2) .
C23 H69 0.91(3) .
C23 H70 0.95(2) .
C24 H71 0.92(2) .
C24 H72 0.93(2) .
C24 H73 0.97(3) .
C25 C26 1.526(3) .
C25 C27 1.531(4) .
C25 H74 0.90(2) .
C26 H75 0.99(3) .
C26 H76 0.93(3) .
C26 H77 0.97(3) .
C27 H78 0.96(3) .
C27 H79 0.94(3) .
C27 H80 1.07(3) .
C28 C29 1.518(4) .
C28 C30 1.526(4) .
C28 H81 0.94(2) .
C29 H82 0.97(3) .
C29 H83 1.05(3) .
C29 H84 0.92(3) .
C30 H85 1.02(3) .
C30 H86 0.95(2) .
C30 H87 0.95(3) .
C31 C36 1.503(3) .
C31 C32 1.541(3) .
C32 C34 1.525(3) .
C32 C35 1.537(3) .
C32 C33 1.540(3) .
C33 H18 1.01(2) .
C33 H20 0.98(2) .
C33 H36 0.94(2) .
C34 H2 0.96(2) .
C34 H4 0.95(2) .
C34 H30 0.99(2) .
C35 H3 1.00(2) .
C35 H19 0.98(3) .
C35 H40 0.97(2) .
C36 C41 1.395(3) .
C36 C37 1.396(3) .
C37 F42 1.350(2) .
C37 C38 1.376(3) .
C38 F43 1.350(2) .
C38 C39 1.371(3) .
C39 F44 1.346(2) .
C39 C40 1.371(3) .
C40 F45 1.348(3) .
C40 C41 1.379(3) .
C41 F46 1.348(2) .
C1S C2S 1.534(11) .
C1S H1S1 0.9800 .
C1S H1S2 0.9800 .
C1S H1S3 0.9800 .
C2S C4S 1.610(9) .
C2S H2S1 0.9900 .
C2S H2S2 0.9900 .
C4S C4S 1.324(11) 2_764
C4S H4S1 0.9900 .
C4S H4S2 0.9900 .

loop_
_geom_torsion_atom_site_label_1
_geom_torsion_atom_site_label_2
_geom_torsion_atom_site_label_3
_geom_torsion_atom_site_label_4
_geom_torsion
_geom_torsion_site_symmetry_4
F47 Ti1 P2 C3 -160.35(8) .
C31 Ti1 P2 C3 90.50(10) .
N10 Ti1 P2 C3 -26.48(8) .
P18 Ti1 P2 C3 -62.98(8) .
F47 Ti1 P2 C22 84.69(10) .
C31 Ti1 P2 C22 -24.45(12) .
N10 Ti1 P2 C22 -141.44(11) .
P18 Ti1 P2 C22 -177.94(9) .
F47 Ti1 P2 C19 -48.19(9) .
C31 Ti1 P2 C19 -157.33(10) .
N10 Ti1 P2 C19 85.69(10) .
P18 Ti1 P2 C19 49.19(9) .
C22 P2 C3 C4 -21.9(2) .
C19 P2 C3 C4 89.5(2) .
Ti1 P2 C3 C4 -153.98(18) .
C22 P2 C3 C9 150.16(16) .
C19 P2 C3 C9 -98.47(17) .
Ti1 P2 C3 C9 18.05(16) .
C9 C3 C4 C5 -2.2(3) .
P2 C3 C4 C5 169.43(17) .
C3 C4 C5 C7 -0.4(3) .
C3 C4 C5 C6 -178.8(2) .
C4 C5 C7 C8 1.4(4) .
C6 C5 C7 C8 179.9(3) .
C5 C7 C8 C9 0.1(4) .
C7 C8 C9 C3 -2.6(3) .
C7 C8 C9 N10 -178.0(2) .
C4 C3 C9 C8 3.6(3) .
P2 C3 C9 C8 -168.93(17) .
C4 C3 C9 N10 179.12(19) .
P2 C3 C9 N10 6.6(3) .
C8 C9 N10 C11 -54.3(3) .
C3 C9 N10 C11 130.3(2) .
C8 C9 N10 Ti1 136.29(19) .
C3 C9 N10 Ti1 -39.1(2) .
F47 Ti1 N10 C11 -49.79(19) .
C31 Ti1 N10 C11 125.86(17) .
P2 Ti1 N10 C11 -130.91(17) .
P18 Ti1 N10 C11 28.39(15) .
F47 Ti1 N10 C9 118.72(15) .
C31 Ti1 N10 C9 -65.63(17) .
P2 Ti1 N10 C9 37.60(14) .
P18 Ti1 N10 C9 -163.11(16) .
C9 N10 C11 C12 -19.7(3) .
Ti1 N10 C11 C12 149.14(19) .
C9 N10 C11 C17 164.7(2) .
Ti1 N10 C11 C17 -26.5(3) .
C17 C11 C12 C13 0.0(4) .
N10 C11 C12 C13 -175.7(2) .
C11 C12 C13 C14 -0.1(4) .
C12 C13 C14 C16 -0.4(5) .
C12 C13 C14 C15 179.0(4) .
C13 C14 C16 C17 1.1(4) .
C15 C14 C16 C17 -178.3(4) .
C14 C16 C17 C11 -1.2(4) .
C14 C16 C17 P18 174.8(2) .
C12 C11 C17 C16 0.6(4) .
N10 C11 C17 C16 176.5(2) .
C12 C11 C17 P18 -175.76(18) .
N10 C11 C17 P18 0.2(3) .
C16 C17 P18 C25 -38.4(2) .
C11 C17 P18 C25 137.78(18) .
C16 C17 P18 C28 73.5(2) .
C11 C17 P18 C28 -110.38(19) .
C16 C17 P18 Ti1 -159.2(2) .
C11 C17 P18 Ti1 16.93(18) .
F47 Ti1 P18 C17 113.69(9) .
C31 Ti1 P18 C17 -138.60(10) .
N10 Ti1 P18 C17 -20.83(9) .
P2 Ti1 P18 C17 15.59(9) .
F47 Ti1 P18 C25 2.93(9) .
C31 Ti1 P18 C25 110.63(11) .
N10 Ti1 P18 C25 -131.60(10) .
P2 Ti1 P18 C25 -95.17(9) .
F47 Ti1 P18 C28 -132.27(10) .
C31 Ti1 P18 C28 -24.57(12) .
N10 Ti1 P18 C28 93.20(11) .
P2 Ti1 P18 C28 129.63(10) .
C3 P2 C19 C21 -60.0(2) .
C22 P2 C19 C21 51.9(2) .
Ti1 P2 C19 C21 -164.76(18) .
C3 P2 C19 C20 65.14(19) .
C22 P2 C19 C20 177.05(17) .
Ti1 P2 C19 C20 -39.63(18) .
C3 P2 C22 C23 -60.69(17) .
C19 P2 C22 C23 -174.21(16) .
Ti1 P2 C22 C23 49.99(19) .
C3 P2 C22 C24 176.71(16) .
C19 P2 C22 C24 63.19(18) .
Ti1 P2 C22 C24 -72.60(18) .
C17 P18 C25 C26 -53.7(2) .
C28 P18 C25 C26 -165.30(19) .
Ti1 P18 C25 C26 52.6(2) .
C17 P18 C25 C27 -176.27(19) .
C28 P18 C25 C27 72.1(2) .
Ti1 P18 C25 C27 -69.9(2) .
C17 P18 C28 C29 47.7(2) .
C25 P18 C28 C29 158.58(18) .
Ti1 P18 C28 C29 -62.0(2) .
C17 P18 C28 C30 -78.4(2) .
C25 P18 C28 C30 32.5(2) .
Ti1 P18 C28 C30 171.92(19) .
F47 Ti1 C31 C36 5.43(16) .
N10 Ti1 C31 C36 -171.26(13) .
P2 Ti1 C31 C36 105.25(14) .
P18 Ti1 C31 C36 -90.09(14) .
F47 Ti1 C31 C32 -178.01(19) .
N10 Ti1 C31 C32 5.3(2) .
P2 Ti1 C31 C32 -78.2(2) .
P18 Ti1 C31 C32 86.5(2) .
C36 C31 C32 C34 -170.23(19) .
Ti1 C31 C32 C34 13.3(3) .
C36 C31 C32 C35 70.0(2) .
Ti1 C31 C32 C35 -106.5(2) .
C36 C31 C32 C33 -49.6(2) .
Ti1 C31 C32 C33 133.95(19) .
C32 C31 C36 C41 90.4(2) .
Ti1 C31 C36 C41 -92.3(2) .
C32 C31 C36 C37 -91.4(2) .
Ti1 C31 C36 C37 85.9(2) .
C41 C36 C37 F42 -177.88(18) .
C31 C36 C37 F42 3.8(3) .
C41 C36 C37 C38 2.4(3) .
C31 C36 C37 C38 -175.9(2) .
F42 C37 C38 F43 -0.3(3) .
C36 C37 C38 F43 179.41(19) .
F42 C37 C38 C39 176.87(19) .
C36 C37 C38 C39 -3.4(3) .
F43 C38 C39 F44 0.5(3) .
C37 C38 C39 F44 -176.7(2) .
F43 C38 C39 C40 179.5(2) .
C37 C38 C39 C40 2.3(3) .
F44 C39 C40 F45 -0.9(3) .
C38 C39 C40 F45 -179.9(2) .
F44 C39 C40 C41 178.52(19) .
C38 C39 C40 C41 -0.5(3) .
F45 C40 C41 F46 -1.0(3) .
C39 C40 C41 F46 179.6(2) .
F45 C40 C41 C36 179.0(2) .
C39 C40 C41 C36 -0.4(3) .
C37 C36 C41 F46 179.51(19) .
C31 C36 C41 F46 -2.1(3) .
C37 C36 C41 C40 -0.5(3) .
C31 C36 C41 C40 177.9(2) .
C1S C2S C4S C4S 58.3(11) 2_764
